data_9014138
loop_
_publ_author_name
'Zubkova, N. V.'
'Filinchuk, Y. E.'
'Pekov, I. V.'
'Pushcharovsky, D. Y.'
'Gobechiya, E. R.'

_publ_section_title
;
 Crystal structures of shlykovite and cryptophyllite: comparative crystal
 chemistry of phyllosilicate minerals of the mountainite family
;
_journal_name_full 'European Journal of Mineralogy'
_journal_page_first 547
_journal_page_last 555
_journal_paper_doi 10.1127/0935-1221/2010/0022-2041
_journal_volume 22
_journal_year 2010
_chemical_compound_source 'Mount Rasvumchorr, Khibiny alkaline intrusion, Kola Peninsula, Russia'
_chemical_formula_sum 'Ca H10 K2 O15 Si4'
_chemical_name_mineral Cryptophyllite
_space_group_IT_number 14
_symmetry_space_group_name_Hall '-P 2yn'
_symmetry_space_group_name_H-M 'P 1 21/n 1'
_cell_angle_alpha 90
_cell_angle_beta 94.680
_cell_angle_gamma 90
_cell_formula_units_Z 4
_cell_length_a 6.4934
_cell_length_b 6.9919
_cell_length_c 32.087
_cell_volume 1451.931
_database_code_amcsd 0017557
_exptl_crystal_density_diffrn 2.199
_cod_original_cell_volume 1451.932
_cod_original_formula_sum 'K2 Ca Si4 O15 H10'
_cod_database_code 9014138

loop_
_space_group_symop_operation_xyz
x,y,z
1/2+x,1/2-y,1/2+z
1/2-x,1/2+y,1/2-z
-x,-y,-z

loop_
_atom_site_label
_atom_site_fract_x
_atom_site_fract_y
_atom_site_fract_z
_atom_site_U_iso_or_equiv
_atom_site_type_symbol
_atom_site_attached_hydrogens
K1 -0.07730 0.37570 0.14911 0.02670 K 0
K2 0.46420 0.36550 0.05485 0.04580 K 0
Ca 0.22750 0.84690 0.24478 0.01010 Ca 0
Si1 0.41660 0.13500 0.16108 0.00970 Si 0
Si2 0.41560 0.57470 0.16335 0.00910 Si 0
Si3 -0.21520 0.85680 0.17356 0.01010 Si 0
Si4 0.14020 0.85390 0.11015 0.01020 Si 0
O1 0.28200 0.57980 0.20226 0.01340 O 0
O2 0.45570 0.35560 0.14722 0.01410 O 0
O3 0.33990 0.10970 0.20594 0.01710 O 0
O4 0.06130 0.85220 0.06211 0.01680 O 0
O5 0.30510 0.68370 0.12212 0.01920 O 0
O6 -0.10770 0.90490 0.21850 0.01410 O 0
O7 0.64640 0.66110 0.17274 0.02020 O 0
O8 -0.05130 0.81940 0.13918 0.02210 O 0
O9 0.25180 0.05580 0.12330 0.02060 O 0
O10 -0.36360 0.03010 0.15437 0.01400 O 0
Wat1 0.59130 0.79090 0.26910 0.02030 O 2
Wat2 -0.33970 0.00700 0.06290 0.06400 O 2
Wat3 0.40710 0.71980 0.02280 0.04700 O 2
Wat4 0.11150 0.20500 0.02240 0.03500 O 2
Wat5 -0.12360 0.47150 0.06530 0.03600 O 2

loop_
_cod_changelog_entry_id
_cod_changelog_entry_author
_cod_changelog_entry_date
_cod_changelog_entry_text
1
;cod-tools version 3.8.0
Id: cif_guess_AMCSD_atom_types 9574 2023-05-10 09:00:05Z saulius
;
2023-05-10T18:54:55+03:00
;Derived atom types and hydrogen counts
from atom names that follow the AMCSD naming convention
(Wat == water, O-H == hydroxyl).
;

loop_
_cod_related_entry_id
_cod_related_entry_database
_cod_related_entry_code
1 AMCSD 0017557
